data_4348074
loop_
_publ_author_name
'Taddei, Marco'
'Sassi, Paola'
'Costantino, Ferdinando'
'Vivani, Riccardo'

_publ_section_title
;
 Amino-Functionalized Layered Crystalline Zirconium Phosphonates:
 Synthesis, Crystal Structure, and Spectroscopic Characterization.
;
_journal_issue 12
_journal_name_full 'Inorganic chemistry'
_journal_page_first 6278
_journal_page_last 6285
_journal_paper_doi 10.1021/acs.inorgchem.6b00943
_journal_volume 55
_journal_year 2016
_chemical_formula_moiety Zr[F3(O3PCN)]
_chemical_formula_sum 'C F3 N O3 P Zr'
_chemical_formula_weight 253.20
_space_group_IT_number 2
_space_group_name_Hall '-P 1'
_space_group_name_H-M_alt 'P -1'
_symmetry_cell_setting triclinic
_symmetry_space_group_name_H-M 'P -1'
_audit_creation_method 'from EXP file using GSAS2CIF'
_cell_angle_alpha 87.4743(24)
_cell_angle_beta 78.4408(26)
_cell_angle_gamma 89.2386(24)
_cell_formula_units_Z 2
_cell_length_a 5.41026(20)
_cell_length_b 5.79443(9)
_cell_length_c 10.36215(30)
_cell_measurement_reflns_used 655
_cell_measurement_temperature 298
_cell_measurement_theta_max 100
_cell_measurement_theta_min 10
_cell_volume 317.946(16)
_computing_structure_refinement GSAS
_computing_structure_solution FOX
_diffrn_ambient_temperature 298
_diffrn_measurement_device_type 'PANAlytical XPert Pro'
_diffrn_radiation_polarisn_ratio 0.47
_diffrn_radiation_probe x-ray
_pd_calc_method 'Rietveld Refinement'
_pd_phase_name ZAMPAF
_pd_proc_ls_background_function
;   GSAS Background function number 1 with 14 terms.
 Shifted Chebyshev function of 1st kind
      1:    2926.99     2:   -1176.76     3:    527.699     4:   -112.659    
      5:    129.560     6:   -4.78214     7:   -7.78986     8:    46.5240    
      9:    19.3061    10:    2.93645    11:    2.22012    12:    7.34504    
     13:    2.78735    14:    13.6433    
;
_pd_proc_ls_peak_cutoff 0.00100
_pd_proc_ls_pref_orient_corr
;   March-Dollase
 AXIS  1 Ratio=   0.80088  h= 0.000  k= 1.000  l= 0.000
 Prefered orientation correction range: Min=   0.71672, Max=   1.94669
;
_pd_proc_ls_profile_function
;
 CW Profile function number 3 with  19 terms
 Pseudovoigt profile coefficients as parameterized in
 P. Thompson, D.E. Cox & J.B. Hastings (1987). J. Appl. Cryst.,20,79-83.
 Asymmetry correction of L.W. Finger, D.E. Cox & A. P. Jephcoat (1994).
 J. Appl. Cryst.,27,892-900.
 #1(GU)   =    2.000 #2(GV)   =   -2.000 #3(GW)   =    0.965
 #4(GP)   =    0.100 #5(LX)   =    0.000 #6(LY)   =   36.683
 #7(S/L)  =   0.0314 #8(H/L)  =   0.0248
 #9(trns) =     0.00 #10(shft)=   0.0000
 #11(stec)=     0.00 #12(ptec)=     0.00 #13(sfec)=     0.00
 #14(L11) =    0.000 #15(L22) =    0.000 #16(L33) =    0.000
 #17(L12) =    0.000 #18(L13) =    0.000 #19(L23) =    0.000
 Peak tails are ignored  where the intensity is below 0.0010 times the peak
;
_pd_proc_ls_prof_R_factor 0.0457
_pd_proc_ls_prof_wR_expected 0.0152
_pd_proc_ls_prof_wR_factor 0.0636
_refine_ls_goodness_of_fit_all 4.34
_refine_ls_matrix_type full
_refine_ls_number_parameters 51
_refine_ls_number_restraints 37
_refine_ls_R_Fsqd_factor 0.08642
_refine_ls_shift/su_max 0.09
_refine_ls_shift/su_mean 0.02
_cod_data_source_file ic6b00943_si_002.cif
_cod_data_source_block compound_ZAMPAF
_cod_depositor_comments
;
The following automatic conversions were performed:

data item '_geom_angle_publ_flag' value 'N' was changed to 'n' in
accordance with the
/home/saulius/struct/COD-crude-data/automatic-downloads/DataCite-retrospective/ACS/depositions/lib/dictionaries/cif_core.dic
dictionary named 'cif_core.dic' version 2.4.2 last updated on
2011-04-26 (30 times).

data item '_geom_bond_publ_flag' value 'N' was changed to 'n' in
accordance with the
/home/saulius/struct/COD-crude-data/automatic-downloads/DataCite-retrospective/ACS/depositions/lib/dictionaries/cif_core.dic
dictionary named 'cif_core.dic' version 2.4.2 last updated on
2011-04-26 (34 times).

Automatic conversion script
Id: cif_fix_values 6909 2019-04-08 15:41:33Z antanas 
;
_cod_original_cell_volume 317.946(11)
_cod_database_code 4348074

loop_
_symmetry_equiv_pos_site_id
_symmetry_equiv_pos_as_xyz
1 +x,+y,+z
2 -x,-y,-z

loop_
_atom_site_type_symbol
_atom_site_label
_atom_site_fract_x
_atom_site_fract_y
_atom_site_fract_z
_atom_site_occupancy
_atom_site_thermal_displace_type
_atom_site_U_iso_or_equiv
_atom_site_site_symmetry_multiplicity
P P1 0.5708(14) 0.3142(9) 0.8253(6) 1.0 Uiso 0.025 2
O O2 0.3110(25) 0.3684(16) 0.9215(14) 1.0 Uiso 0.025 2
O O3 0.5851(23) 0.4608(16) 0.7072(12) 1.0 Uiso 0.025 2
O O4 0.8106(26) 0.3599(17) 0.8704(12) 1.0 Uiso 0.025 2
C C5 0.577(4) 0.0272(26) 0.7806(21) 1.0 Uiso 0.025 2
N N6 0.854(4) -0.0312(20) 0.6821(16) 1.0 Uiso 0.025 2
Zr Zr1 0.5 0.5 0.5 1.0 Uiso 0.025 1
F F1 0.1848(22) 0.3265(15) 0.5458(11) 1.0 Uiso 0.025 2
F F2 0.2936(20) 0.7556(15) 0.5467(10) 1.0 Uiso 0.025 2
Zr Zr2 1.0 0.5 1.0 1.0 Uiso 0.025 1
F F3 0.9089(21) 0.2560(14) 1.1062(10) 1.0 Uiso 0.025 2

loop_
_atom_type_symbol
_atom_type_number_in_cell
_atom_type_scat_dispersion_real
_atom_type_scat_dispersion_imag
_atom_type_scat_Cromer_Mann_a1
_atom_type_scat_Cromer_Mann_a2
_atom_type_scat_Cromer_Mann_a3
_atom_type_scat_Cromer_Mann_a4
_atom_type_scat_Cromer_Mann_b1
_atom_type_scat_Cromer_Mann_b2
_atom_type_scat_Cromer_Mann_b3
_atom_type_scat_Cromer_Mann_b4
_atom_type_scat_Cromer_Mann_c
_atom_type_scat_source
P 2.0 0.000 0.000 6.43450 1.90670 4.17910 27.1570 1.78000 0.52600 1.49080 68.1645 1.11490 International_Tables_Vol_C
O 6.0 0.000 0.000 3.04850 13.2771 2.28680 5.70110 1.54630 0.32390 0.86700 32.9089 0.25080 International_Tables_Vol_C
C 2.0 0.000 0.000 2.31000 20.8439 1.02000 10.2075 1.58860 0.56870 0.86500 51.6512 0.21560 International_Tables_Vol_C
N 2.0 0.000 0.000 12.2126 0.00570 3.13220 9.89330 2.01250 28.9975 1.16630 0.58260 -11.529 International_Tables_Vol_C
Zr 2.0 0.000 0.000 17.8765 1.27618 10.9480 11.9160 5.41732 0.11762 3.65721 87.6627 2.06929 International_Tables_Vol_C
F 6.0 0.000 0.000 3.53920 10.2825 2.64120 4.29440 1.51700 0.26150 1.02430 26.1476 0.27760 International_Tables_Vol_C

loop_
_diffrn_radiation_wavelength
_diffrn_radiation_wavelength_wt
_diffrn_radiation_type
_diffrn_radiation_wavelength_id
1.540500 1.000 Cu_K\a~1~ 1
1.544300 0.500 Cu_K\a~2~ 2

loop_
_geom_angle_atom_site_label_1
_geom_angle_atom_site_label_2
_geom_angle_atom_site_label_3
_geom_angle
_geom_angle_site_symmetry_1
_geom_angle_site_symmetry_3
_geom_angle_publ_flag
O2 P1 O3 107.6(7) 1_555 1_555 n
O2 P1 O4 118.4(7) 1_555 1_555 n
O2 P1 C5 109.9(8) 1_555 1_555 n
O3 P1 O4 104.4(7) 1_555 1_555 n
O3 P1 C5 108.2(8) 1_555 1_555 n
O4 P1 C5 107.8(8) 1_555 1_555 n
P1 O2 Zr2 163.9(8) 1_555 1_455 n
P1 O4 Zr2 150.8(8) 1_555 1_555 n
P1 C5 N6 109.8(10) 1_555 1_555 n
F1 Zr1 F1 180.0 1_555 2_666 n
F1 Zr1 F2 84.27(32) 1_555 1_555 n
F1 Zr1 F2 95.73(32) 1_555 2_666 n
F1 Zr1 F2 95.73(32) 2_666 1_555 n
F1 Zr1 F2 84.27(32) 2_666 2_666 n
F2 Zr1 F2 179.972 1_555 2_666 n
O2 Zr2 O2 180.0 1_655 2_667 n
O2 Zr2 O4 93.5(4) 1_655 1_555 n
O2 Zr2 O4 86.5(4) 1_655 2_767 n
O2 Zr2 F3 93.6(4) 1_655 1_555 n
O2 Zr2 F3 86.4(4) 1_655 2_767 n
O2 Zr2 O4 86.5(4) 2_667 1_555 n
O2 Zr2 O4 93.5(4) 2_667 2_767 n
O2 Zr2 F3 86.4(4) 2_667 1_555 n
O2 Zr2 F3 93.6(4) 2_667 2_767 n
O4 Zr2 O4 179.9657 1_555 2_767 n
O4 Zr2 F3 87.6(4) 1_555 1_555 n
O4 Zr2 F3 92.4(4) 1_555 2_767 n
O4 Zr2 F3 92.4(4) 2_767 1_555 n
O4 Zr2 F3 87.6(4) 2_767 2_767 n
F3 Zr2 F3 180.0 1_555 2_767 n

loop_
_geom_bond_atom_site_label_1
_geom_bond_atom_site_label_2
_geom_bond_distance
_geom_bond_site_symmetry_2
_geom_bond_publ_flag
P1 O2 1.588(13) 1_555 n
P1 O3 1.449(11) 1_555 n
P1 O4 1.495(13) 1_555 n
P1 C5 1.744(17) 1_555 n
O2 P1 1.588(13) 1_555 n
O2 Zr2 1.883(13) 1_455 n
O3 P1 1.449(11) 1_555 n
O3 Zr1 2.285(11) 1_555 n
O4 P1 1.495(13) 1_555 n
O4 Zr2 2.045(12) 1_555 n
C5 P1 1.744(17) 1_555 n
C5 N6 1.674(14) 1_555 n
N6 C5 1.674(14) 1_555 n
N6 F1 2.886(16) 1_655 n
N6 F2 2.810(20) 1_645 n
N6 F3 2.998(17) 2_757 n
Zr1 O3 2.285(11) 1_555 n
Zr1 O3 2.285(11) 2_666 n
Zr1 F1 1.955(10) 1_555 n
Zr1 F1 1.955(10) 2_666 n
Zr1 F2 1.865(9) 1_555 n
Zr1 F2 1.865(9) 2_666 n
F1 N6 2.886(16) 1_455 n
F1 Zr1 1.955(10) 1_555 n
F2 N6 2.810(20) 1_465 n
F2 Zr1 1.865(9) 1_555 n
Zr2 O2 1.883(13) 1_655 n
Zr2 O2 1.883(13) 2_667 n
Zr2 O4 2.045(12) 1_555 n
Zr2 O4 2.045(12) 2_767 n
Zr2 F3 1.766(9) 1_555 n
Zr2 F3 1.766(9) 2_767 n
F3 N6 2.998(17) 2_757 n
F3 Zr2 1.766(9) 1_555 n
